data_7207548
loop_
_publ_author_name
'Ellena, Javier'
'Paparidis, Nikolas'
'Martins, Felipe Terra'

_publ_section_title
;
 Toward supramolecular architectures of the anti-HIV drug lamivudine:
 understanding the effect of the inclusion of water in a hydrochloride
 form
;
_journal_issue 7
_journal_name_full CrystEngComm
_journal_page_first 2373
_journal_paper_doi 10.1039/c2ce06303d
_journal_volume 14
_journal_year 2012
_chemical_absolute_configuration '2R 5S'
_chemical_compound_source 'Polymorph Screening'
_chemical_formula_moiety 'C8 H12 N3 O3 S, H2 O, Cl'
_chemical_formula_sum 'C8 H14 Cl N3 O4 S'
_chemical_formula_weight 283.73
_chemical_name_common
;
4-amino-1-((2R,5S)-2-(hydroxymethyl)-1, 3-oxathiolan-5-yl)-
(1H)-pyrimidin-2-one hydrochloride monohydrate
;
_chemical_name_systematic
;
4-amino-1-[(2R,5S)-2-(hydroxymethyl)-1,
3-oxathiolan-5-yl]-(1H)-pyrimidin-2-one hydrochloride
monohydrate
;
_space_group_IT_number 4
_symmetry_cell_setting monoclinic
_symmetry_Int_Tables_number 4
_symmetry_space_group_name_Hall 'P 2yb'
_symmetry_space_group_name_H-M 'P 1 21 1'
_atom_sites_solution_hydrogens geom
_atom_sites_solution_primary direct
_atom_sites_solution_secondary difmap
_audit_creation_date 2008-07-31T17:12:02-00:00
_audit_creation_method 'WinGx routine CIF_UPDATE'
_cell_angle_alpha 90.00
_cell_angle_beta 98.865(3)
_cell_angle_gamma 90.00
_cell_formula_units_Z 2
_cell_length_a 5.2927(2)
_cell_length_b 17.2524(12)
_cell_length_c 6.8518(4)
_cell_measurement_reflns_used 4343
_cell_measurement_temperature 298(1)
_cell_measurement_theta_max 25.17
_cell_measurement_theta_min 2.910
_cell_volume 618.18(6)
_computing_cell_refinement 'HKL Scalepack (Otwinowski & Minor 1997)'
_computing_data_collection 'Collect (Bruker AxS BV, 1997-2004)'
_computing_data_reduction 'HKL Denzo and Scalepack (Otwinowski & Minor 1997)'
_computing_structure_refinement 'SHELxL-97 (Sheldrick, 1997)'
_diffrn_ambient_temperature 298(1)
_diffrn_measured_fraction_theta_full 0.989
_diffrn_measured_fraction_theta_max 0.989
_diffrn_measurement_device '95mm CCD camera on \k-goniostat'
_diffrn_measurement_device_type KappaCCD
_diffrn_measurement_method 'CCD rotation images, thick slices'
_diffrn_radiation_monochromator graphite
_diffrn_radiation_probe x-ray
_diffrn_radiation_source 'fine-focus sealed tube'
_diffrn_radiation_type MoK\a
_diffrn_radiation_wavelength 0.71073
_diffrn_reflns_av_R_equivalents 0.0840
_diffrn_reflns_av_sigmaI/netI 0.0648
_diffrn_reflns_limit_h_max 5
_diffrn_reflns_limit_h_min -6
_diffrn_reflns_limit_k_max 19
_diffrn_reflns_limit_k_min -19
_diffrn_reflns_limit_l_max 7
_diffrn_reflns_limit_l_min -7
_diffrn_reflns_number 7849
_diffrn_reflns_theta_full 25.1
_diffrn_reflns_theta_max 25.1
_diffrn_reflns_theta_min 3.83
_exptl_absorpt_coefficient_mu 0.485
_exptl_absorpt_correction_T_max 0.986
_exptl_absorpt_correction_T_min 0.881
_exptl_absorpt_correction_type gaussian
_exptl_absorpt_process_details
;
P. Coppens, L. Leiserowitz, D Rabinovich, Acta Cryst.
(1965), 18, 1035-1038
;
_exptl_crystal_colour colourless
_exptl_crystal_density_diffrn 1.524
_exptl_crystal_density_method 'not measured'
_exptl_crystal_description plates
_exptl_crystal_F_000 296
_exptl_crystal_size_max 0.584
_exptl_crystal_size_mid 0.098
_exptl_crystal_size_min 0.027
_refine_diff_density_max 0.164
_refine_diff_density_min -0.212
_refine_diff_density_rms 0.041
_refine_ls_abs_structure_details 'Flack H D (1983), Acta Cryst. A39, 876-881'
_refine_ls_abs_structure_Flack -0.06(8)
_refine_ls_extinction_method none
_refine_ls_goodness_of_fit_ref 1.039
_refine_ls_hydrogen_treatment mixed
_refine_ls_matrix_type full
_refine_ls_number_parameters 172
_refine_ls_number_reflns 1854
_refine_ls_number_restraints 1
_refine_ls_restrained_S_all 1.039
_refine_ls_R_factor_all 0.0528
_refine_ls_R_factor_gt 0.0364
_refine_ls_shift/su_max 0.000
_refine_ls_shift/su_mean 0.000
_refine_ls_structure_factor_coef Fsqd
_refine_ls_weighting_details 'calc w=1/[\s^2^(Fo^2^)+(0.0354P)^2^+0.0254P] where P=(Fo^2^+2Fc^2^)/3'
_refine_ls_weighting_scheme calc
_refine_ls_wR_factor_gt 0.0754
_refine_ls_wR_factor_ref 0.0823
_reflns_number_gt 1518
_reflns_number_total 1854
_reflns_threshold_expression >2sigma(I)
_cod_data_source_file c2ce06303d.txt
_cod_data_source_block LamHClH2O_RT
_cod_original_sg_symbol_H-M P21
_cod_database_code 7207548

loop_
_symmetry_equiv_pos_as_xyz
'x, y, z'
'-x, y+1/2, -z'

loop_
_atom_site_label
_atom_site_type_symbol
_atom_site_fract_x
_atom_site_fract_y
_atom_site_fract_z
_atom_site_U_iso_or_equiv
_atom_site_adp_type
_atom_site_occupancy
_atom_site_symmetry_multiplicity
_atom_site_calc_flag
_atom_site_refinement_flags
Cl1 Cl 0.94300(17) 0.16549(6) 0.40462(15) 0.0638(3) Uani 1 1 d .
S3' S -0.00291(19) 0.80581(6) 0.05954(16) 0.0555(3) Uani 1 1 d .
O1' O -0.2894(4) 0.92404(14) 0.1235(3) 0.0460(6) Uani 1 1 d .
O5' O -0.3014(6) 0.90030(18) -0.2971(4) 0.0658(8) Uani 1 1 d .
O2 O 0.3535(5) 0.99714(15) 0.4787(4) 0.0557(7) Uani 1 1 d .
O1W O 0.4858(6) 0.21966(18) 0.6215(4) 0.0593(8) Uani 1 1 d .
N1 N 0.1076(5) 0.98858(16) 0.1757(4) 0.0393(7) Uani 1 1 d .
N3 N 0.4538(6) 1.07212(17) 0.2310(4) 0.0425(8) Uani 1 1 d .
N4 N 0.5741(6) 1.1496(2) -0.0094(5) 0.0532(9) Uani 1 1 d .
C4 C 0.4180(6) 1.0969(2) 0.0418(5) 0.0409(9) Uani 1 1 d .
C2' C 0.0630(7) 0.8527(2) 0.2948(5) 0.0503(10) Uani 1 1 d .
H2'1 H -0.0099 0.8239 0.3942 0.060 Uiso 1 1 calc R
H2'2 H 0.2457 0.8580 0.3369 0.060 Uiso 1 1 calc R
C5' C -0.4472(7) 0.8564(3) -0.1806(6) 0.0577(10) Uani 1 1 d .
H5'1 H -0.4767 0.8051 -0.2378 0.069 Uiso 1 1 calc R
H5'2 H -0.6123 0.8810 -0.1821 0.069 Uiso 1 1 calc R
C6 C 0.0640(7) 1.0122(2) -0.0171(5) 0.0438(9) Uani 1 1 d .
H6 H -0.0713 0.9904 -0.1021 0.053 Uiso 1 1 calc R
C1' C -0.0630(6) 0.9313(2) 0.2595(5) 0.0439(9) Uani 1 1 d .
H1' H -0.1044 0.9513 0.3846 0.053 Uiso 1 1 calc R
C2 C 0.3077(7) 1.0181(2) 0.3069(5) 0.0432(9) Uani 1 1 d .
C5 C 0.2101(7) 1.0657(2) -0.0873(6) 0.0471(9) Uani 1 1 d .
H5 H 0.1751 1.0818 -0.2182 0.057 Uiso 1 1 calc R
C4' C -0.3173(6) 0.8487(2) 0.0295(5) 0.0443(9) Uani 1 1 d .
H4' H -0.4256 0.8166 0.1009 0.053 Uiso 1 1 calc R
H3 H 0.591(7) 1.090(2) 0.303(5) 0.053 Uiso 1 1 d .
H4Nx H 0.699(7) 1.165(2) 0.086(5) 0.053 Uiso 1 1 d .
H4Ny H 0.552(7) 1.164(2) -0.142(5) 0.053 Uiso 1 1 d .
H1W H 0.345(8) 0.207(3) 0.546(6) 0.067 Uiso 1 1 d .
H2W H 0.608(8) 0.214(3) 0.558(6) 0.067 Uiso 1 1 d .
H5'O H -0.442(7) 0.947(2) -0.400(5) 0.067 Uiso 1 1 d .

loop_
_atom_site_aniso_label
_atom_site_aniso_U_11
_atom_site_aniso_U_22
_atom_site_aniso_U_33
_atom_site_aniso_U_23
_atom_site_aniso_U_13
_atom_site_aniso_U_12
Cl1 0.0465(5) 0.0744(8) 0.0673(6) -0.0183(6) -0.0011(4) -0.0003(6)
S3' 0.0505(5) 0.0447(6) 0.0712(7) -0.0048(5) 0.0092(4) 0.0075(5)
O1' 0.0406(14) 0.0411(16) 0.0562(15) 0.0007(12) 0.0068(11) 0.0055(11)
O5' 0.0629(19) 0.077(2) 0.0574(17) 0.0133(14) 0.0076(14) -0.0107(15)
O2 0.0669(17) 0.0553(16) 0.0420(16) 0.0051(13) -0.0005(12) -0.0006(14)
O1W 0.0512(16) 0.071(2) 0.0553(18) -0.0059(15) 0.0060(13) -0.0075(17)
N1 0.0413(16) 0.0379(17) 0.0386(17) 0.0009(13) 0.0053(13) 0.0003(14)
N3 0.0428(17) 0.0383(19) 0.0436(19) 0.0004(15) -0.0025(14) 0.0000(15)
N4 0.0527(18) 0.052(2) 0.0526(19) 0.0031(18) 0.0005(17) -0.0089(17)
C4 0.042(2) 0.038(2) 0.043(2) -0.0007(17) 0.0068(17) 0.0010(18)
C2' 0.055(2) 0.044(2) 0.051(2) 0.0124(19) 0.0044(17) 0.0012(19)
C5' 0.055(2) 0.061(3) 0.057(2) 0.003(2) 0.0081(19) -0.011(2)
C6 0.045(2) 0.046(2) 0.038(2) -0.0014(17) 0.0010(16) -0.0004(18)
C1' 0.044(2) 0.047(2) 0.0417(19) -0.0012(17) 0.0088(16) 0.0039(18)
C2 0.046(2) 0.043(2) 0.039(2) -0.0052(18) 0.0021(17) 0.0045(18)
C5 0.052(2) 0.044(2) 0.044(2) 0.0007(17) 0.0036(18) -0.0078(19)
C4' 0.044(2) 0.039(2) 0.051(2) 0.0046(18) 0.0105(16) -0.0016(17)

loop_
_geom_angle_atom_site_label_1
_geom_angle_atom_site_label_2
_geom_angle_atom_site_label_3
_geom_angle
C2' S3' C4' 88.04(16)
C1' O1' C4' 113.1(2)
C6 N1 C2 121.3(3)
C6 N1 C1' 122.7(3)
C2 N1 C1' 116.0(3)
C4 N3 C2 125.3(3)
N4 C4 N3 118.4(3)
N4 C4 C5 124.1(3)
N3 C4 C5 117.5(3)
C1' C2' S3' 103.9(2)
O5' C5' C4' 112.3(3)
C5 C6 N1 122.1(3)
O1' C1' N1 107.7(3)
O1' C1' C2' 109.6(3)
N1 C1' C2' 111.9(3)
O2 C2 N3 122.0(3)
O2 C2 N1 122.7(3)
N3 C2 N1 115.3(3)
C6 C5 C4 118.5(3)
O1' C4' C5' 110.3(3)
O1' C4' S3' 106.7(2)
C5' C4' S3' 115.1(3)

loop_
_geom_bond_atom_site_label_1
_geom_bond_atom_site_label_2
_geom_bond_distance
S3' C2' 1.789(4)
S3' C4' 1.803(3)
O1' C1' 1.405(4)
O1' C4' 1.449(4)
O5' C5' 1.413(5)
O2 C2 1.219(4)
N1 C6 1.367(4)
N1 C2 1.377(4)
N1 C1' 1.511(5)
N3 C4 1.351(4)
N3 C2 1.365(5)
N4 C4 1.311(5)
C4 C5 1.408(5)
C2' C1' 1.514(5)
C5' C4' 1.502(5)
C6 C5 1.340(5)
